data_8105354
loop_
_publ_author_name
'Bari, Ahmed'
'Ali, Syed Saeed'
'Alghadeer, Abdulrahman M.'
'Alturki, Turki'
'Hosten, Eric C.'

_publ_section_title
;
 The crystal structure of
 ethyl-1-(N-(adamantan-1-yl)-carbamothioyl)piperidine-4-carboxylate,
 C19H30N2O2S
;
_journal_issue 4
_journal_name_full 'Zeitschrift f\"ur Kristallographie - New Crystal Structures'
_journal_page_first 991
_journal_page_last 992
_journal_paper_doi 10.1515/ncrs-2020-0145
_journal_volume 235
_journal_year 2020
_chemical_formula_moiety 'C19 H30 N2 O2 S'
_chemical_formula_sum 'C19 H30 N2 O2 S'
_chemical_formula_weight 350.51
_chemical_melting_point 653.15
_chemical_name_common ethyl-1-(N-(adamantan-1-yl)-carbamothioyl)piperidine-4-carboxylate
_space_group_crystal_system monoclinic
_space_group_IT_number 14
_space_group_name_Hall '-P 2yn'
_space_group_name_H-M_alt 'P 1 21/n 1'
_atom_sites_solution_hydrogens mixed
_atom_sites_solution_primary dual
_atom_sites_solution_secondary difmap
_cell_angle_alpha 90
_cell_angle_beta 101.549(3)
_cell_angle_gamma 90
_cell_formula_units_Z 4
_cell_length_a 6.4977(5)
_cell_length_b 28.728(2)
_cell_length_c 10.1806(8)
_cell_measurement_reflns_used 9958
_cell_measurement_temperature 296(2)
_cell_measurement_theta_max 28.18
_cell_measurement_theta_min 2.16
_cell_volume 1861.9(2)
_computing_cell_refinement 'Bruker [1]'
_computing_data_collection 'Bruker [1]'
_computing_data_reduction 'Bruker [1]'
_computing_molecular_graphics 'Ortep [5]'
_computing_publication_material 'PLATON [6] and MERCURY [7]'
_computing_structure_refinement 'SHELXL [3] and ShelXle [4]'
_computing_structure_solution 'SHELXT [2]'
_diffrn_ambient_temperature 296(2)
_diffrn_detector_area_resol_mean 8.3333
_diffrn_measured_fraction_theta_full 1.000
_diffrn_measured_fraction_theta_max 0.997
_diffrn_measurement_device_type 'Bruker APEX-II CCD'
_diffrn_measurement_method '\f and \w scans'
_diffrn_radiation_monochromator graphite
_diffrn_radiation_source 'sealed tube'
_diffrn_radiation_type MoK\a
_diffrn_radiation_wavelength 0.71073
_diffrn_reflns_av_R_equivalents 0.0296
_diffrn_reflns_av_unetI/netI 0.0172
_diffrn_reflns_Laue_measured_fraction_full 1.000
_diffrn_reflns_Laue_measured_fraction_max 0.997
_diffrn_reflns_limit_h_max 8
_diffrn_reflns_limit_h_min -7
_diffrn_reflns_limit_k_max 38
_diffrn_reflns_limit_k_min -37
_diffrn_reflns_limit_l_max 12
_diffrn_reflns_limit_l_min -13
_diffrn_reflns_number 38096
_diffrn_reflns_point_group_measured_fraction_full 1.000
_diffrn_reflns_point_group_measured_fraction_max 0.997
_diffrn_reflns_theta_full 25.242
_diffrn_reflns_theta_max 28.311
_diffrn_reflns_theta_min 2.161
_exptl_absorpt_coefficient_mu 0.188
_exptl_absorpt_correction_T_max 1.0000
_exptl_absorpt_correction_T_min 0.9388
_exptl_absorpt_correction_type numerical
_exptl_absorpt_process_details 'Bruker [1]'
_exptl_crystal_colour colourless
_exptl_crystal_density_diffrn 1.250
_exptl_crystal_density_method 'not measured'
_exptl_crystal_description block'
_exptl_crystal_F_000 760
_exptl_crystal_size_max 0.538
_exptl_crystal_size_mid 0.377
_exptl_crystal_size_min 0.330
_refine_diff_density_max 0.349
_refine_diff_density_min -0.225
_refine_diff_density_rms 0.042
_refine_ls_extinction_coef .
_refine_ls_extinction_method none
_refine_ls_goodness_of_fit_ref 1.069
_refine_ls_hydrogen_treatment mixed
_refine_ls_matrix_type full
_refine_ls_number_parameters 222
_refine_ls_number_reflns 4627
_refine_ls_number_restraints 0
_refine_ls_restrained_S_all 1.069
_refine_ls_R_factor_all 0.0552
_refine_ls_R_factor_gt 0.0460
_refine_ls_shift/su_max 0.001
_refine_ls_shift/su_mean 0.000
_refine_ls_structure_factor_coef Fsqd
_refine_ls_weighting_details 'w=1/[\s^2^(Fo^2^)+(0.0523P)^2^+0.6914P] where P=(Fo^2^+2Fc^2^)/3'
_refine_ls_weighting_scheme calc
_refine_ls_wR_factor_gt 0.1160
_refine_ls_wR_factor_ref 0.1213
_reflns_Friedel_coverage 0.000
_reflns_Friedel_fraction_full .
_reflns_Friedel_fraction_max .
_reflns_number_gt 3915
_reflns_number_total 4627
_reflns_threshold_expression 'I > 2\s(I)'
_cod_data_source_file suppl_ncrs-2020-0145_suppl.cif
_cod_data_source_block ja251
_cod_original_sg_symbol_H-M 'P 21/n'
_cod_database_code 8105354
_shelx_space_group_comment
;
The symmetry employed for this shelxl refinement is uniquely defined
by the following loop, which should always be used as a source of
symmetry information in preference to the above space-group names.
They are only intended as comments.
;
_shelx_estimated_absorpt_t_min 0.906
_shelx_estimated_absorpt_t_max 0.941

loop_
_space_group_symop_operation_xyz
'x, y, z'
'-x+1/2, y+1/2, -z+1/2'
'-x, -y, -z'
'x-1/2, -y-1/2, z-1/2'

loop_
_atom_site_label
_atom_site_type_symbol
_atom_site_fract_x
_atom_site_fract_y
_atom_site_fract_z
_atom_site_U_iso_or_equiv
_atom_site_adp_type
_atom_site_occupancy
_atom_site_site_symmetry_order
_atom_site_calc_flag
_atom_site_refinement_flags_posn
_atom_site_refinement_flags_adp
_atom_site_refinement_flags_occupancy
_atom_site_disorder_assembly
_atom_site_disorder_group
S1 S -0.08922(6) 0.68167(2) 0.32236(5) 0.04541(13) Uani 1 1 d . . . . .
O2 O 0.47842(19) 0.87114(5) 0.27657(12) 0.0532(3) Uani 1 1 d . . . . .
O3 O 0.1549(2) 0.85269(5) 0.17229(14) 0.0668(4) Uani 1 1 d . . . . .
N1 N 0.3017(2) 0.64994(4) 0.41249(13) 0.0356(3) Uani 1 1 d . . . . .
N2 N 0.23567(19) 0.72341(4) 0.48022(13) 0.0358(3) Uani 1 1 d . . . . .
C1 C 0.3077(2) 0.61183(5) 0.31591(13) 0.0309(3) Uani 1 1 d . . . . .
C2 C 0.3057(3) 0.63121(6) 0.17554(15) 0.0401(3) Uani 1 1 d . . . . .
H2A H 0.174577 0.647469 0.143052 0.048 Uiso 1 1 calc R U . . .
H2B H 0.419829 0.653262 0.179395 0.048 Uiso 1 1 calc R U . . .
C3 C 0.3299(3) 0.59171(7) 0.07965(16) 0.0495(4) Uani 1 1 d . . . . .
H3 H 0.327111 0.604473 -0.009958 0.059 Uiso 1 1 calc R U . . .
C4 C 0.1492(3) 0.55698(7) 0.07318(17) 0.0500(4) Uani 1 1 d . . . . .
H4A H 0.016065 0.572502 0.041184 0.060 Uiso 1 1 calc R U . . .
H4B H 0.163024 0.532043 0.011285 0.060 Uiso 1 1 calc R U . . .
C5 C 0.1550(3) 0.53703(6) 0.21275(17) 0.0434(4) Uani 1 1 d . . . . .
H5 H 0.039704 0.514732 0.208588 0.052 Uiso 1 1 calc R U . . .
C6 C 0.3642(3) 0.51209(6) 0.2624(2) 0.0528(4) Uani 1 1 d . . . . .
H6A H 0.380264 0.486920 0.201695 0.063 Uiso 1 1 calc R U . . .
H6B H 0.367432 0.498962 0.350522 0.063 Uiso 1 1 calc R U . . .
C7 C 0.5438(3) 0.54720(6) 0.26891(19) 0.0490(4) Uani 1 1 d . . . . .
H7 H 0.678417 0.531529 0.300973 0.059 Uiso 1 1 calc R U . . .
C8 C 0.5173(2) 0.58653(5) 0.36550(16) 0.0383(3) Uani 1 1 d . . . . .
H8A H 0.632462 0.608431 0.371660 0.046 Uiso 1 1 calc R U . . .
H8B H 0.520452 0.573829 0.454154 0.046 Uiso 1 1 calc R U . . .
C9 C 0.1289(2) 0.57649(5) 0.30945(15) 0.0364(3) Uani 1 1 d . . . . .
H9A H 0.131158 0.563848 0.398083 0.044 Uiso 1 1 calc R U . . .
H9B H -0.005190 0.591799 0.278978 0.044 Uiso 1 1 calc R U . . .
C10 C 0.5391(3) 0.56717(7) 0.1296(2) 0.0574(5) Uani 1 1 d . . . . .
H10A H 0.556692 0.542301 0.068361 0.069 Uiso 1 1 calc R U . . .
H10B H 0.653605 0.589078 0.133078 0.069 Uiso 1 1 calc R U . . .
C11 C 0.1623(2) 0.68496(5) 0.40723(14) 0.0320(3) Uani 1 1 d . . . . .
C12 C 0.0935(3) 0.76145(5) 0.49793(16) 0.0413(3) Uani 1 1 d . . . . .
H12A H 0.141777 0.775716 0.585001 0.050 Uiso 1 1 calc R U . . .
H12B H -0.045995 0.749010 0.495479 0.050 Uiso 1 1 calc R U . . .
C13 C 0.0830(2) 0.79812(5) 0.38937(16) 0.0399(3) Uani 1 1 d . . . . .
H13A H -0.004524 0.823777 0.407249 0.048 Uiso 1 1 calc R U . . .
H13B H 0.019437 0.784805 0.303232 0.048 Uiso 1 1 calc R U . . .
C14 C 0.3019(2) 0.81622(5) 0.38405(15) 0.0369(3) Uani 1 1 d . . . . .
H14 H 0.354071 0.833905 0.466296 0.044 Uiso 1 1 calc R U . . .
C15 C 0.4544(2) 0.77579(6) 0.37774(17) 0.0416(4) Uani 1 1 d . . . . .
H15A H 0.415907 0.760376 0.291543 0.050 Uiso 1 1 calc R U . . .
H15B H 0.595624 0.787961 0.385735 0.050 Uiso 1 1 calc R U . . .
C16 C 0.4510(2) 0.74069(5) 0.48893(17) 0.0401(3) Uani 1 1 d . . . . .
H16A H 0.543814 0.714903 0.480398 0.048 Uiso 1 1 calc R U . . .
H16B H 0.500340 0.755275 0.575427 0.048 Uiso 1 1 calc R U . . .
C17 C 0.2985(3) 0.84820(5) 0.26607(16) 0.0409(3) Uani 1 1 d . . . . .
C18 C 0.4986(3) 0.90183(7) 0.16575(18) 0.0569(5) Uani 1 1 d . . . . .
H18A H 0.389056 0.925287 0.152942 0.068 Uiso 1 1 calc R U . . .
H18B H 0.486464 0.884106 0.083454 0.068 Uiso 1 1 calc R U . . .
C19 C 0.7070(4) 0.92400(8) 0.2005(2) 0.0664(6) Uani 1 1 d . . . . .
H19A H 0.726774 0.944092 0.128690 0.100 Uiso 1 1 calc R U . . .
H19B H 0.813922 0.900434 0.214425 0.100 Uiso 1 1 calc R U . . .
H19C H 0.716113 0.941929 0.281049 0.100 Uiso 1 1 calc R U . . .
H1 H 0.412(3) 0.6516(6) 0.4702(18) 0.039(4) Uiso 1 1 d . . . . .

loop_
_atom_site_aniso_label
_atom_site_aniso_U_11
_atom_site_aniso_U_22
_atom_site_aniso_U_33
_atom_site_aniso_U_23
_atom_site_aniso_U_13
_atom_site_aniso_U_12
S1 0.0292(2) 0.0418(2) 0.0592(3) -0.00088(18) -0.00555(17) -0.00183(15)
O2 0.0514(7) 0.0596(7) 0.0433(6) 0.0110(5) -0.0032(5) -0.0165(6)
O3 0.0562(8) 0.0758(10) 0.0568(8) 0.0203(7) -0.0169(6) -0.0120(7)
N1 0.0318(6) 0.0341(6) 0.0351(6) -0.0040(5) -0.0073(5) 0.0007(5)
N2 0.0312(6) 0.0340(6) 0.0405(6) -0.0033(5) 0.0029(5) -0.0015(5)
C1 0.0290(7) 0.0302(6) 0.0308(6) -0.0014(5) -0.0005(5) -0.0035(5)
C2 0.0409(8) 0.0420(8) 0.0348(7) 0.0051(6) 0.0015(6) -0.0094(6)
C3 0.0528(10) 0.0627(11) 0.0339(8) -0.0064(7) 0.0106(7) -0.0167(8)
C4 0.0484(9) 0.0589(10) 0.0404(8) -0.0164(8) 0.0036(7) -0.0139(8)
C5 0.0410(8) 0.0380(8) 0.0507(9) -0.0103(7) 0.0083(7) -0.0136(6)
C6 0.0550(10) 0.0347(8) 0.0670(11) -0.0095(8) 0.0082(9) -0.0011(7)
C7 0.0356(8) 0.0435(9) 0.0663(11) -0.0127(8) 0.0060(7) 0.0020(7)
C8 0.0311(7) 0.0366(7) 0.0431(8) -0.0029(6) -0.0024(6) 0.0000(6)
C9 0.0345(7) 0.0365(7) 0.0374(7) -0.0011(6) 0.0055(6) -0.0075(6)
C10 0.0490(10) 0.0660(12) 0.0620(11) -0.0226(9) 0.0231(8) -0.0127(9)
C11 0.0300(7) 0.0326(7) 0.0315(7) 0.0025(5) 0.0019(5) -0.0029(5)
C12 0.0413(8) 0.0405(8) 0.0438(8) -0.0064(6) 0.0122(7) 0.0007(6)
C13 0.0349(8) 0.0357(8) 0.0486(9) -0.0048(6) 0.0071(6) 0.0051(6)
C14 0.0361(7) 0.0337(7) 0.0372(7) -0.0025(6) -0.0012(6) -0.0025(6)
C15 0.0290(7) 0.0418(8) 0.0525(9) 0.0019(7) 0.0043(6) -0.0014(6)
C16 0.0307(7) 0.0340(7) 0.0498(9) -0.0010(6) -0.0056(6) -0.0027(6)
C17 0.0421(8) 0.0365(7) 0.0402(8) -0.0023(6) -0.0012(6) -0.0016(6)
C18 0.0658(12) 0.0604(11) 0.0417(9) 0.0091(8) 0.0039(8) -0.0107(9)
C19 0.0825(15) 0.0697(13) 0.0476(10) 0.0000(9) 0.0147(10) -0.0243(11)

loop_
_atom_type_symbol
_atom_type_description
_atom_type_scat_dispersion_real
_atom_type_scat_dispersion_imag
_atom_type_scat_source
C C 0.0033 0.0016 'International Tables Vol C Tables 4.2.6.8 and 6.1.1.4'
H H 0.0000 0.0000 'International Tables Vol C Tables 4.2.6.8 and 6.1.1.4'
N N 0.0061 0.0033 'International Tables Vol C Tables 4.2.6.8 and 6.1.1.4'
O O 0.0106 0.0060 'International Tables Vol C Tables 4.2.6.8 and 6.1.1.4'
S S 0.1246 0.1234 'International Tables Vol C Tables 4.2.6.8 and 6.1.1.4'

loop_
_geom_angle_atom_site_label_1
_geom_angle_atom_site_label_2
_geom_angle_atom_site_label_3
_geom_angle
_geom_angle_site_symmetry_1
_geom_angle_site_symmetry_3
C17 O2 C18 116.88(13) . .
C11 N1 C1 129.33(12) . .
C11 N1 H1 117.6(12) . .
C1 N1 H1 112.2(12) . .
C11 N2 C12 120.74(12) . .
C11 N2 C16 122.08(13) . .
C12 N2 C16 110.90(12) . .
N1 C1 C2 110.81(11) . .
N1 C1 C9 113.47(12) . .
C2 C1 C9 109.61(11) . .
N1 C1 C8 105.75(11) . .
C2 C1 C8 108.66(12) . .
C9 C1 C8 108.34(12) . .
C3 C2 C1 110.13(13) . .
C3 C2 H2A 109.6 . .
C1 C2 H2A 109.6 . .
C3 C2 H2B 109.6 . .
C1 C2 H2B 109.6 . .
H2A C2 H2B 108.1 . .
C2 C3 C10 109.24(14) . .
C2 C3 C4 109.63(14) . .
C10 C3 C4 109.70(16) . .
C2 C3 H3 109.4 . .
C10 C3 H3 109.4 . .
C4 C3 H3 109.4 . .
C5 C4 C3 109.21(13) . .
C5 C4 H4A 109.8 . .
C3 C4 H4A 109.8 . .
C5 C4 H4B 109.8 . .
C3 C4 H4B 109.8 . .
H4A C4 H4B 108.3 . .
C4 C5 C6 109.74(15) . .
C4 C5 C9 109.58(14) . .
C6 C5 C9 109.84(13) . .
C4 C5 H5 109.2 . .
C6 C5 H5 109.2 . .
C9 C5 H5 109.2 . .
C5 C6 C7 108.93(14) . .
C5 C6 H6A 109.9 . .
C7 C6 H6A 109.9 . .
C5 C6 H6B 109.9 . .
C7 C6 H6B 109.9 . .
H6A C6 H6B 108.3 . .
C10 C7 C8 109.64(15) . .
C10 C7 C6 109.49(15) . .
C8 C7 C6 109.35(14) . .
C10 C7 H7 109.4 . .
C8 C7 H7 109.4 . .
C6 C7 H7 109.4 . .
C7 C8 C1 110.14(12) . .
C7 C8 H8A 109.6 . .
C1 C8 H8A 109.6 . .
C7 C8 H8B 109.6 . .
C1 C8 H8B 109.6 . .
H8A C8 H8B 108.1 . .
C5 C9 C1 109.68(12) . .
C5 C9 H9A 109.7 . .
C1 C9 H9A 109.7 . .
C5 C9 H9B 109.7 . .
C1 C9 H9B 109.7 . .
H9A C9 H9B 108.2 . .
C7 C10 C3 109.56(14) . .
C7 C10 H10A 109.8 . .
C3 C10 H10A 109.8 . .
C7 C10 H10B 109.8 . .
C3 C10 H10B 109.8 . .
H10A C10 H10B 108.2 . .
N1 C11 N2 115.09(12) . .
N1 C11 S1 123.49(11) . .
N2 C11 S1 121.37(11) . .
N2 C12 C13 111.44(13) . .
N2 C12 H12A 109.3 . .
C13 C12 H12A 109.3 . .
N2 C12 H12B 109.3 . .
C13 C12 H12B 109.3 . .
H12A C12 H12B 108.0 . .
C12 C13 C14 110.84(13) . .
C12 C13 H13A 109.5 . .
C14 C13 H13A 109.5 . .
C12 C13 H13B 109.5 . .
C14 C13 H13B 109.5 . .
H13A C13 H13B 108.1 . .
C17 C14 C13 111.75(13) . .
C17 C14 C15 109.49(13) . .
C13 C14 C15 110.96(12) . .
C17 C14 H14 108.2 . .
C13 C14 H14 108.2 . .
C15 C14 H14 108.2 . .
C16 C15 C14 111.40(14) . .
C16 C15 H15A 109.3 . .
C14 C15 H15A 109.3 . .
C16 C15 H15B 109.3 . .
C14 C15 H15B 109.3 . .
H15A C15 H15B 108.0 . .
N2 C16 C15 109.55(12) . .
N2 C16 H16A 109.8 . .
C15 C16 H16A 109.8 . .
N2 C16 H16B 109.8 . .
C15 C16 H16B 109.8 . .
H16A C16 H16B 108.2 . .
O3 C17 O2 122.84(16) . .
O3 C17 C14 125.69(15) . .
O2 C17 C14 111.46(13) . .
O2 C18 C19 107.23(15) . .
O2 C18 H18A 110.3 . .
C19 C18 H18A 110.3 . .
O2 C18 H18B 110.3 . .
C19 C18 H18B 110.3 . .
H18A C18 H18B 108.5 . .
C18 C19 H19A 109.5 . .
C18 C19 H19B 109.5 . .
H19A C19 H19B 109.5 . .
C18 C19 H19C 109.5 . .
H19A C19 H19C 109.5 . .
H19B C19 H19C 109.5 . .

loop_
_geom_bond_atom_site_label_1
_geom_bond_atom_site_label_2
_geom_bond_distance
_geom_bond_site_symmetry_2
S1 C11 1.6913(14) .
O2 C17 1.328(2) .
O2 C18 1.458(2) .
O3 C17 1.2010(19) .
N1 C11 1.3478(18) .
N1 C1 1.4772(18) .
N1 H1 0.831(19) .
N2 C11 1.3632(18) .
N2 C12 1.4650(19) .
N2 C16 1.4703(19) .
C1 C2 1.531(2) .
C1 C9 1.5345(19) .
C1 C8 1.537(2) .
C2 C3 1.525(2) .
C2 H2A 0.9700 .
C2 H2B 0.9700 .
C3 C10 1.525(3) .
C3 C4 1.532(2) .
C3 H3 0.9800 .
C4 C5 1.526(2) .
C4 H4A 0.9700 .
C4 H4B 0.9700 .
C5 C6 1.530(2) .
C5 C9 1.533(2) .
C5 H5 0.9800 .
C6 C7 1.533(2) .
C6 H6A 0.9700 .
C6 H6B 0.9700 .
C7 C10 1.524(3) .
C7 C8 1.530(2) .
C7 H7 0.9800 .
C8 H8A 0.9700 .
C8 H8B 0.9700 .
C9 H9A 0.9700 .
C9 H9B 0.9700 .
C10 H10A 0.9700 .
C10 H10B 0.9700 .
C12 C13 1.518(2) .
C12 H12A 0.9700 .
C12 H12B 0.9700 .
C13 C14 1.526(2) .
C13 H13A 0.9700 .
C13 H13B 0.9700 .
C14 C17 1.509(2) .
C14 C15 1.536(2) .
C14 H14 0.9800 .
C15 C16 1.520(2) .
C15 H15A 0.9700 .
C15 H15B 0.9700 .
C16 H16A 0.9700 .
C16 H16B 0.9700 .
C18 C19 1.474(3) .
C18 H18A 0.9700 .
C18 H18B 0.9700 .
C19 H19A 0.9600 .
C19 H19B 0.9600 .
C19 H19C 0.9600 .

loop_
_geom_hbond_atom_site_label_D
_geom_hbond_atom_site_label_H
_geom_hbond_atom_site_label_A
_geom_hbond_distance_DH
_geom_hbond_distance_HA
_geom_hbond_distance_DA
_geom_hbond_angle_DHA
_geom_hbond_site_symmetry_A
_geom_hbond_publ_flag
N1 H1 O3 0.831(19) 2.333(19) 3.1362(17) 162.8(16) 4_676 yes
C9 H9B S1 0.97 2.69 3.3513(16) 126 . yes
C12 H12B S1 0.97 2.59 3.0012(16) 105 . yes
C16 H16A N1 0.97 2.45 2.8354(19) 103 . yes

loop_
_geom_torsion_atom_site_label_1
_geom_torsion_atom_site_label_2
_geom_torsion_atom_site_label_3
_geom_torsion_atom_site_label_4
_geom_torsion
_geom_torsion_site_symmetry_1
_geom_torsion_site_symmetry_2
_geom_torsion_site_symmetry_3
_geom_torsion_site_symmetry_4
C11 N1 C1 C2 55.11(19) . . . .
C11 N1 C1 C9 -68.71(19) . . . .
C11 N1 C1 C8 172.68(14) . . . .
N1 C1 C2 C3 175.42(12) . . . .
C9 C1 C2 C3 -58.58(16) . . . .
C8 C1 C2 C3 59.64(15) . . . .
C1 C2 C3 C10 -60.75(17) . . . .
C1 C2 C3 C4 59.49(18) . . . .
C2 C3 C4 C5 -60.31(19) . . . .
C10 C3 C4 C5 59.65(18) . . . .
C3 C4 C5 C6 -60.11(18) . . . .
C3 C4 C5 C9 60.56(18) . . . .
C4 C5 C6 C7 60.42(18) . . . .
C9 C5 C6 C7 -60.10(19) . . . .
C5 C6 C7 C10 -60.26(19) . . . .
C5 C6 C7 C8 59.88(19) . . . .
C10 C7 C8 C1 59.36(17) . . . .
C6 C7 C8 C1 -60.69(18) . . . .
N1 C1 C8 C7 -177.83(13) . . . .
C2 C1 C8 C7 -58.83(16) . . . .
C9 C1 C8 C7 60.19(16) . . . .
C4 C5 C9 C1 -59.94(16) . . . .
C6 C5 C9 C1 60.68(17) . . . .
N1 C1 C9 C5 -176.94(12) . . . .
C2 C1 C9 C5 58.59(16) . . . .
C8 C1 C9 C5 -59.82(15) . . . .
C8 C7 C10 C3 -59.76(18) . . . .
C6 C7 C10 C3 60.20(19) . . . .
C2 C3 C10 C7 60.33(18) . . . .
C4 C3 C10 C7 -59.86(18) . . . .
C1 N1 C11 N2 -156.36(14) . . . .
C1 N1 C11 S1 26.0(2) . . . .
C12 N2 C11 N1 -171.82(13) . . . .
C16 N2 C11 N1 38.57(19) . . . .
C12 N2 C11 S1 5.84(19) . . . .
C16 N2 C11 S1 -143.77(12) . . . .
C11 N2 C12 C13 -91.35(16) . . . .
C16 N2 C12 C13 61.34(16) . . . .
N2 C12 C13 C14 -55.27(17) . . . .
C12 C13 C14 C17 172.88(13) . . . .
C12 C13 C14 C15 50.36(17) . . . .
C17 C14 C15 C16 -175.78(12) . . . .
C13 C14 C15 C16 -51.95(17) . . . .
C11 N2 C16 C15 90.70(16) . . . .
C12 N2 C16 C15 -61.57(16) . . . .
C14 C15 C16 N2 56.96(17) . . . .
C18 O2 C17 O3 -1.7(3) . . . .
C18 O2 C17 C14 177.47(15) . . . .
C13 C14 C17 O3 -13.6(2) . . . .
C15 C14 C17 O3 109.7(2) . . . .
C13 C14 C17 O2 167.23(13) . . . .
C15 C14 C17 O2 -69.42(17) . . . .
C17 O2 C18 C19 178.87(17) . . . .
